data_2017411
loop_
_publ_author_name
'Leduc, Evelyne M. S.'
'Peterson, Ronald C.'
'Wang, Ruiyao'

_publ_section_title
;
 Sodium magnesium sulfate decahydrate,
 Na~2~Mg(SO~4~)~2~&#x00B7;10H~2~O, a new sulfate salt
;
_journal_coeditor_code SQ3201
_journal_issue 11
_journal_name_full 'Acta Crystallographica Section C'
_journal_page_first i81
_journal_page_last i84
_journal_paper_doi 10.1107/S0108270109028881
_journal_volume 65
_journal_year 2009
_chemical_formula_iupac 'Na2 Mg (S O4)2, 10H2 O'
_chemical_formula_moiety '2(Na +), H12 Mg O6 2+, 2(O4 S 2-), 4(H2 O)'
_chemical_formula_sum 'H20 Mg Na2 O18 S2'
_chemical_formula_weight 442.57
_chemical_name_common 'sodium-magnesium decahydrate'
_chemical_name_systematic
;
disodium magnesium disulfate decahydrate
;
_space_group_IT_number 14
_symmetry_cell_setting monoclinic
_symmetry_space_group_name_Hall '-P 2ybc'
_symmetry_space_group_name_H-M 'P 1 21/c 1'
_atom_sites_solution_hydrogens geom
_atom_sites_solution_primary direct
_atom_sites_solution_secondary difmap
_cell_angle_alpha 90.00
_cell_angle_beta 106.3620(10)
_cell_angle_gamma 90.00
_cell_formula_units_Z 2
_cell_length_a 12.4950(13)
_cell_length_b 6.4978(7)
_cell_length_c 9.9943(11)
_cell_measurement_reflns_used 1679
_cell_measurement_temperature 180(2)
_cell_measurement_theta_max 27.08
_cell_measurement_theta_min 3.40
_cell_volume 778.57(14)
_computing_cell_refinement '<i>SMART</i> (Bruker, 2003)'
_computing_data_collection '<i>APEX2</i> (Bruker, 2006)'
_computing_data_reduction '<i>SAINT</i> (Bruker, 2003)'
_computing_molecular_graphics '<i>ATOMS</i> (Dowty, 2003)'
_computing_publication_material '<i>SHELXTL</i> (Sheldrick, 2008) and <i>publCIF</i> (Westrip, 2009)'
_computing_structure_refinement '<i>SHELXL97</i> (Sheldrick, 2008)'
_computing_structure_solution '<i>SHELXS97</i> (Sheldrick, 2008)'
_diffrn_ambient_temperature 180(2)
_diffrn_measured_fraction_theta_full 0.999
_diffrn_measured_fraction_theta_max 0.999
_diffrn_measurement_device_type 'Bruker SMART APEXII CCD area-detector'
_diffrn_measurement_method '\f and \w'
_diffrn_radiation_monochromator graphite
_diffrn_radiation_source 'sealed tube'
_diffrn_radiation_type MoK\a
_diffrn_radiation_wavelength 0.71073
_diffrn_reflns_av_R_equivalents 0.0180
_diffrn_reflns_av_sigmaI/netI 0.0236
_diffrn_reflns_limit_h_max 15
_diffrn_reflns_limit_h_min -12
_diffrn_reflns_limit_k_max 8
_diffrn_reflns_limit_k_min -6
_diffrn_reflns_limit_l_max 12
_diffrn_reflns_limit_l_min -12
_diffrn_reflns_number 3655
_diffrn_reflns_theta_full 25.99
_diffrn_reflns_theta_max 25.99
_diffrn_reflns_theta_min 3.40
_diffrn_standards_number 0
_exptl_absorpt_coefficient_mu 0.529
_exptl_absorpt_correction_T_max 0.8198
_exptl_absorpt_correction_T_min 0.7332
_exptl_absorpt_correction_type multi-scan
_exptl_absorpt_process_details '(<i>SADABS</i>; Bruker, 2003)'
_exptl_crystal_colour colourless
_exptl_crystal_density_diffrn 1.888
_exptl_crystal_density_method 'not measured'
_exptl_crystal_description plate
_exptl_crystal_F_000 460
_exptl_crystal_size_max 0.30
_exptl_crystal_size_mid 0.24
_exptl_crystal_size_min 0.08
_refine_diff_density_max 0.326
_refine_diff_density_min -0.337
_refine_ls_extinction_method none
_refine_ls_goodness_of_fit_ref 1.080
_refine_ls_hydrogen_treatment refall
_refine_ls_matrix_type full
_refine_ls_number_parameters 146
_refine_ls_number_reflns 1527
_refine_ls_number_restraints 45
_refine_ls_restrained_S_all 1.065
_refine_ls_R_factor_all 0.0320
_refine_ls_R_factor_gt 0.0266
_refine_ls_shift/su_max 0.000
_refine_ls_shift/su_mean 0.000
_refine_ls_structure_factor_coef Fsqd
_refine_ls_weighting_details 'calc w=1/[\s^2^(Fo^2^)+(0.0265P)^2^+0.5898P], with P = (Fo^2^+2Fc^2^)/3'
_refine_ls_weighting_scheme calc
_refine_ls_wR_factor_gt 0.0629
_refine_ls_wR_factor_ref 0.0654
_reflns_number_gt 1355
_reflns_number_total 1527
_reflns_threshold_expression I>2\s(I)
_cod_data_source_file sq3201.cif
_cod_data_source_block I
_cod_original_sg_symbol_H-M 'P 21/c'
_cod_database_code 2017411
_cod_database_fobs_code 2017411

loop_
_symmetry_equiv_pos_as_xyz
'x, y, z'
'-x, y+1/2, -z+1/2'
'-x, -y, -z'
'x, -y-1/2, z-1/2'

loop_
_atom_site_type_symbol
_atom_site_label
_atom_site_fract_x
_atom_site_fract_y
_atom_site_fract_z
_atom_site_U_iso_or_equiv
_atom_site_adp_type
_atom_site_calc_flag
_atom_site_refinement_flags
_atom_site_occupancy
_atom_site_disorder_assembly
_atom_site_disorder_group
Mg Mg1 0.5000 1.0000 0.5000 0.0118(2) Uani d S 1 . .
Na Na1 0.98090(6) 0.25420(12) 0.39701(8) 0.0170(2) Uani d . 1 . .
S S1 0.77908(4) 0.48352(7) 0.66966(5) 0.01112(13) Uani d . 1 . .
O O1 0.79840(11) 0.2644(2) 0.70858(14) 0.0168(3) Uani d . 1 . .
O O2 0.70931(11) 0.5762(2) 0.75259(13) 0.0158(3) Uani d . 1 . .
O O3 0.88624(11) 0.5912(2) 0.70219(14) 0.0188(3) Uani d . 1 . .
O O4 0.72047(11) 0.5005(2) 0.51904(13) 0.0154(3) Uani d . 1 . .
O O1W 0.89962(12) 0.5914(2) 0.39621(14) 0.0170(3) Uani d D 1 . .
H H1A 0.8426(17) 0.582(5) 0.419(3) 0.050(9) Uiso d D 1 . .
H H1B 0.888(2) 0.677(3) 0.333(2) 0.031(7) Uiso d D 1 . .
O O2W 0.88617(12) 0.0340(2) 0.52693(15) 0.0189(3) Uani d D 1 . .
H H2A 0.861(2) 0.096(4) 0.583(2) 0.046(9) Uiso d D 1 . .
H H2B 0.8322(17) -0.019(4) 0.472(2) 0.041(8) Uiso d D 1 . .
O O3W 0.40819(12) 0.8376(2) 0.61341(14) 0.0157(3) Uani d D 1 . .
H H3A 0.370(2) 0.903(4) 0.653(3) 0.042(8) Uiso d D 1 . .
H H3B 0.3726(19) 0.738(3) 0.578(2) 0.035(8) Uiso d D 1 . .
O O4W 0.53094(12) 0.7314(2) 0.41183(14) 0.0174(3) Uani d D 1 . .
H H4A 0.506(2) 0.710(4) 0.3286(16) 0.031(7) Uiso d D 1 . .
H H4B 0.5876(15) 0.665(4) 0.443(2) 0.027(7) Uiso d D 1 . .
O O5W 0.63661(11) 0.9643(2) 0.66869(14) 0.0173(3) Uani d D 1 . .
H H5A 0.662(2) 0.852(3) 0.700(3) 0.033(7) Uiso d D 1 . .
H H5B 0.6866(17) 1.050(3) 0.687(3) 0.033(7) Uiso d D 1 . .

loop_
_atom_site_aniso_label
_atom_site_aniso_U_11
_atom_site_aniso_U_22
_atom_site_aniso_U_33
_atom_site_aniso_U_12
_atom_site_aniso_U_13
_atom_site_aniso_U_23
Mg1 0.0126(4) 0.0108(5) 0.0120(4) 0.0016(4) 0.0036(3) 0.0006(3)
Na1 0.0158(4) 0.0164(5) 0.0189(4) -0.0011(3) 0.0049(3) 0.0014(3)
S1 0.0114(2) 0.0099(3) 0.0125(2) 0.00026(18) 0.00411(17) -0.00003(18)
O1 0.0211(7) 0.0101(7) 0.0184(7) 0.0035(6) 0.0041(6) 0.0021(5)
O2 0.0188(7) 0.0131(7) 0.0187(7) 0.0024(6) 0.0105(6) 0.0009(6)
O3 0.0163(7) 0.0233(8) 0.0180(7) -0.0072(6) 0.0071(5) -0.0053(6)
O4 0.0148(7) 0.0165(8) 0.0138(6) 0.0016(5) 0.0021(5) 0.0013(5)
O1W 0.0189(7) 0.0159(8) 0.0167(7) 0.0016(6) 0.0057(6) 0.0032(6)
O2W 0.0189(8) 0.0190(9) 0.0193(7) 0.0010(6) 0.0064(6) -0.0037(6)
O3W 0.0169(7) 0.0127(8) 0.0196(7) -0.0017(6) 0.0085(6) -0.0016(6)
O4W 0.0180(7) 0.0165(8) 0.0158(7) 0.0057(6) 0.0014(6) -0.0027(6)
O5W 0.0160(7) 0.0117(8) 0.0207(7) 0.0003(6) -0.0007(6) 0.0023(6)

loop_
_atom_type_symbol
_atom_type_description
_atom_type_scat_dispersion_real
_atom_type_scat_dispersion_imag
_atom_type_scat_source
H H 0.0000 0.0000 'International Tables Vol C Tables 4.2.6.8 and 6.1.1.4'
Mg Mg 0.0486 0.0363 'International Tables Vol C Tables 4.2.6.8 and 6.1.1.4'
Na Na 0.0362 0.0249 'International Tables Vol C Tables 4.2.6.8 and 6.1.1.4'
O O 0.0106 0.0060 'International Tables Vol C Tables 4.2.6.8 and 6.1.1.4'
S S 0.1246 0.1234 'International Tables Vol C Tables 4.2.6.8 and 6.1.1.4'

loop_
_geom_angle_atom_site_label_1
_geom_angle_atom_site_label_2
_geom_angle_atom_site_label_3
_geom_angle_site_symmetry_1
_geom_angle_site_symmetry_3
_geom_angle
_geom_angle_publ_flag
O4W Mg1 O4W . 3_676 180.00(7) no
O4W Mg1 O5W 3_676 3_676 92.48(6) yes
O4W Mg1 O5W . 3_676 87.52(6) no
O4W Mg1 O3W . 3_676 89.89(6) no
O4W Mg1 O3W 3_676 3_676 90.11(6) yes
O5W Mg1 O5W . 3_676 180.00(7) no
O5W Mg1 O3W . 3_676 92.62(6) no
O5W Mg1 O3W 3_676 3_676 87.38(6) yes
O3W Mg1 O3W . 3_676 180.0 no
O3 Na1 O1W 3_766 3_766 81.07(5) no
O3 Na1 O1W 3_766 . 87.58(6) yes
O3 Na1 O2W 3_766 . 164.66(6) yes
O3 Na1 O2W 3_766 3_756 87.76(6) no
O3 Na1 O1 3_766 4_565 107.42(5) no
O1W Na1 O1W 3_766 . 77.44(6) yes
O1W Na1 O2W 3_766 . 93.67(6) no
O1W Na1 O2W . . 105.43(6) yes
O1W Na1 O2W 3_766 3_756 81.45(5) no
O1W Na1 O2W . 3_756 158.84(6) no
O1W Na1 O1 3_766 4_565 151.16(6) no
O1W Na1 O1 . 4_565 75.50(5) yes
O2W Na1 O1 . 4_565 84.11(5) yes
O2W Na1 O1 3_756 4_565 125.52(6) no
O2W Na1 O2W 3_756 . 77.18(6) yes
O3 S1 O1 . . 109.31(8) no
O3 S1 O4 . . 110.47(8) no
O1 S1 O4 . . 109.67(8) no
O3 S1 O2 . . 109.00(8) no
O1 S1 O2 . . 108.71(8) no
O4 S1 O2 . . 109.66(8) no
S1 O1 Na1 . 4_566 106.83(7) no
S1 O3 Na1 . 3_766 144.11(8) no
Na1 O1W Na1 3_766 . 102.56(6) no
Na1 O1W H1A 3_766 . 100(2) no
Na1 O1W H1A . . 109(2) no
Na1 O1W H1B 3_766 . 108.0(18) no
Na1 O1W H1B . . 126.9(18) no
H1A O1W H1B . . 107(3) no
Na1 O2W Na1 3_756 . 102.82(6) no
Na1 O2W H2A . . 114(2) no
Na1 O2W H2A 3_756 . 121(2) no
Na1 O2W H2B . . 108(2) no
Na1 O2W H2B 3_756 . 104(2) no
H2A O2W H2B . . 106(3) no
Mg1 O3W H3A . . 119(2) no
Mg1 O3W H3B . . 118.5(18) no
H3A O3W H3B . . 108(3) no
Mg1 O4W H4A . . 121.5(18) no
Mg1 O4W H4B . . 122.9(17) no
H4A O4W H4B . . 110(2) no
Mg1 O5W H5A . . 124.2(18) no
Mg1 O5W H5B . . 121.1(18) no
H5A O5W H5B . . 109(3) no

loop_
_geom_bond_atom_site_label_1
_geom_bond_atom_site_label_2
_geom_bond_site_symmetry_2
_geom_bond_distance
_geom_bond_publ_flag
Mg1 O4W . 2.0405(14) yes
Mg1 O5W . 2.0466(14) yes
Mg1 O3W . 2.1089(14) yes
Na1 O1W 3_766 2.4018(16) yes
Na1 O1W . 2.4139(17) yes
Na1 O2W . 2.4495(17) yes
Na1 O2W 3_756 2.4765(17) yes
Na1 O1 4_565 2.5182(15) yes
Na1 O3 3_766 2.3822(15) yes
S1 O3 . 1.4638(14) no
S1 O1 . 1.4776(14) no
S1 O4 . 1.4810(13) no
S1 O2 . 1.4888(13) no
O1W H1A . 0.811(15) no
O1W H1B . 0.821(15) no
O2W H2A . 0.819(15) no
O2W H2B . 0.816(15) no
O3W H3A . 0.820(15) no
O3W H3B . 0.809(15) no
O4W H4A . 0.814(14) no
O4W H4B . 0.814(14) no
O5W H5A . 0.821(15) no
O5W H5B . 0.820(15) no

loop_
_geom_hbond_atom_site_label_D
_geom_hbond_atom_site_label_H
_geom_hbond_atom_site_label_A
_geom_hbond_site_symmetry_A
_geom_hbond_distance_DH
_geom_hbond_distance_HA
_geom_hbond_distance_DA
_geom_hbond_angle_DHA
_geom_hbond_publ_flag
O1W H1A O4 . 0.811(15) 2.111(17) 2.9008(19) 164(3) yes
O1W H1B O3 4_575 0.821(15) 1.993(15) 2.804(2) 169(2) yes
O2W H2A O1 . 0.819(15) 1.986(15) 2.804(2) 175(3) yes
O2W H2B O2 4_565 0.816(15) 2.324(19) 3.082(2) 155(3) yes
O3W H3A O2 2_656 0.820(15) 1.914(15) 2.731(2) 174(3) yes
O3W H3B O4 3_666 0.809(15) 2.013(15) 2.822(2) 177(3) yes
O4W H4A O3W 4_575 0.814(14) 2.177(15) 2.979(2) 168(2) yes
O4W H4B O4 . 0.814(14) 1.939(15) 2.7529(19) 178(3) yes
O5W H5A O2 . 0.821(15) 1.915(16) 2.731(2) 173(3) yes
O5W H5B O1 1_565 0.820(15) 1.940(15) 2.756(2) 173(3) yes
